data_7049486
loop_
_publ_author_name
'Wang, Rong-Yan'
'Yu, Jie-Hui'
'Xu, Ji-Qing'

_publ_section_title
;
 Bisimidazole-based phosphorescent thiocyanatocadmates.
;
_journal_issue 17
_journal_name_full 'Dalton transactions (Cambridge, England : 2003)'
_journal_page_first 5674
_journal_page_last 5682
_journal_paper_doi 10.1039/c9dt00852g
_journal_volume 48
_journal_year 2019
_chemical_formula_sum 'C18 H20 Cd2 N10 S6'
_chemical_formula_weight 793.60
_space_group_crystal_system triclinic
_space_group_IT_number 2
_space_group_name_Hall '-P 1'
_space_group_name_H-M_alt 'P -1'
_symmetry_space_group_name_Hall '-P 1'
_symmetry_space_group_name_H-M 'P -1'
_atom_sites_solution_hydrogens geom
_audit_creation_method SHELXL-2018/3
_audit_update_record
;
2019-03-15 deposited with the CCDC.    2019-03-26 downloaded from the CCDC.
;
_cell_angle_alpha 65.315(2)
_cell_angle_beta 64.948(2)
_cell_angle_gamma 88.522(2)
_cell_formula_units_Z 1
_cell_length_a 8.6561(6)
_cell_length_b 9.8165(7)
_cell_length_c 10.2018(7)
_cell_measurement_reflns_used 13522
_cell_measurement_temperature 103(2)
_cell_measurement_theta_max 25.998
_cell_measurement_theta_min 3.106
_cell_volume 701.44(9)
_computing_cell_refinement Process-auto
_computing_data_collection Process-auto
_computing_data_reduction Process-auto
_computing_molecular_graphics 'Olex2 (Dolomanov et al., 2009)'
_computing_publication_material 'Bruker SHELXTL'
_computing_structure_refinement 'SHELXL-2018/3 (Sheldrick, 2018)'
_computing_structure_solution 'SHELXL-2018/3 (Sheldrick, 2018)'
_diffrn_ambient_temperature 103(2)
_diffrn_detector_area_resol_mean 10
_diffrn_measured_fraction_theta_full 0.997
_diffrn_measured_fraction_theta_max 0.997
_diffrn_measurement_device_type 'Rigaku RAXIS-RAPID'
_diffrn_measurement_method omega-scan
_diffrn_radiation_type MoK\a
_diffrn_radiation_wavelength 0.71073
_diffrn_reflns_av_R_equivalents 0.0199
_diffrn_reflns_av_unetI/netI 0.0157
_diffrn_reflns_Laue_measured_fraction_full 0.997
_diffrn_reflns_Laue_measured_fraction_max 0.997
_diffrn_reflns_limit_h_max 10
_diffrn_reflns_limit_h_min -10
_diffrn_reflns_limit_k_max 12
_diffrn_reflns_limit_k_min -12
_diffrn_reflns_limit_l_max 12
_diffrn_reflns_limit_l_min -12
_diffrn_reflns_number 13522
_diffrn_reflns_point_group_measured_fraction_full 0.997
_diffrn_reflns_point_group_measured_fraction_max 0.997
_diffrn_reflns_theta_full 25.242
_diffrn_reflns_theta_max 25.998
_diffrn_reflns_theta_min 3.106
_diffrn_source 'fine-focus sealed tube'
_exptl_absorpt_coefficient_mu 1.991
_exptl_absorpt_correction_T_max 0.803
_exptl_absorpt_correction_T_min 0.772
_exptl_absorpt_correction_type empirical
_exptl_absorpt_process_details Process-auto
_exptl_crystal_colour colorless
_exptl_crystal_density_diffrn 1.879
_exptl_crystal_density_method 'not measured'
_exptl_crystal_description block
_exptl_crystal_F_000 390
_exptl_crystal_size_max 0.13
_exptl_crystal_size_mid 0.12
_exptl_crystal_size_min 0.11
_refine_diff_density_max 0.336
_refine_diff_density_min -0.383
_refine_diff_density_rms 0.079
_refine_ls_extinction_coef 0.0424(12)
_refine_ls_extinction_expression Fc^*^=kFc[1+0.001xFc^2^\l^3^/sin(2\q)]^-1/4^
_refine_ls_extinction_method 'SHELXL-2018/3 (Sheldrick 2018)'
_refine_ls_goodness_of_fit_ref 1.121
_refine_ls_hydrogen_treatment constr
_refine_ls_matrix_type full
_refine_ls_number_parameters 164
_refine_ls_number_reflns 2759
_refine_ls_number_restraints 0
_refine_ls_restrained_S_all 1.121
_refine_ls_R_factor_all 0.0162
_refine_ls_R_factor_gt 0.0158
_refine_ls_shift/su_max 0.006
_refine_ls_shift/su_mean 0.001
_refine_ls_structure_factor_coef Fsqd
_refine_ls_weighting_details 'w=1/[\s^2^(Fo^2^)+(0.0200P)^2^+0.2312P] where P=(Fo^2^+2Fc^2^)/3'
_refine_ls_weighting_scheme calc
_refine_ls_wR_factor_gt 0.0412
_refine_ls_wR_factor_ref 0.0415
_reflns_Friedel_coverage 0.000
_reflns_number_gt 2685
_reflns_number_total 2759
_reflns_threshold_expression 'I > 2\s(I)'
_cod_data_source_file c9dt00852g2.cif
_cod_data_source_block 3
_cod_depositor_comments 'Adding full bibliography for 7049485--7049487.cif.'
_cod_database_code 7049486
_shelx_shelxl_version_number 2018/3
_shelx_space_group_comment
;
The symmetry employed for this shelxl refinement is uniquely defined
by the following loop, which should always be used as a source of
symmetry information in preference to the above space-group names.
They are only intended as comments.
;

loop_
_space_group_symop_operation_xyz
'x, y, z'
'-x, -y, -z'

loop_
_atom_site_label
_atom_site_type_symbol
_atom_site_fract_x
_atom_site_fract_y
_atom_site_fract_z
_atom_site_U_iso_or_equiv
_atom_site_adp_type
_atom_site_occupancy
_atom_site_site_symmetry_order
_atom_site_calc_flag
_atom_site_refinement_flags_posn
_atom_site_refinement_flags_adp
Cd1 Cd 0.43394(2) 0.66077(2) 0.71972(2) 0.03078(7) Uani 1 1 d . .
S1 S 0.65132(6) 0.44048(5) 0.69153(6) 0.03725(11) Uani 1 1 d . .
S2 S 0.20818(6) 0.85372(5) 0.77921(5) 0.03928(11) Uani 1 1 d . .
S3 S 0.19133(6) 0.44901(6) 1.00403(6) 0.04254(12) Uani 1 1 d . .
N1 N 0.4000(2) 0.32108(17) 1.15485(19) 0.0408(4) Uani 1 1 d . .
N2 N 0.3724(2) 1.13544(18) 0.5098(2) 0.0475(4) Uani 1 1 d . .
N3 N 0.6528(2) 0.3946(2) 0.4378(2) 0.0459(4) Uani 1 1 d . .
N4 N 0.98679(19) 0.73913(19) 0.45439(19) 0.0389(3) Uani 1 1 d . .
H4A H 0.908003 0.656073 0.526753 0.047 Uiso 1 1 calc R U
N5 N 1.16225(19) 0.92189(17) 0.22709(18) 0.0351(3) Uani 1 1 d . .
C1 C 0.6496(2) 0.41320(19) 0.5428(2) 0.0336(4) Uani 1 1 d . .
C2 C 0.3089(2) 1.01892(19) 0.6198(2) 0.0313(3) Uani 1 1 d . .
C3 C 0.3164(2) 0.37640(17) 1.09059(19) 0.0306(3) Uani 1 1 d . .
C4 C 1.1777(3) 0.9409(2) 0.3482(3) 0.0444(4) Uani 1 1 d . .
H4B H 1.252760 1.020596 0.333539 0.053 Uiso 1 1 calc R U
C5 C 1.0682(3) 0.8270(2) 0.4893(2) 0.0447(4) Uani 1 1 d . .
H5A H 1.050225 0.810125 0.593831 0.054 Uiso 1 1 calc R U
C6 C 1.0439(2) 0.7973(2) 0.2954(2) 0.0350(4) Uani 1 1 d . .
C7 C 0.9839(3) 0.7336(3) 0.2138(3) 0.0527(5) Uani 1 1 d . .
H7A H 1.045736 0.797247 0.096379 0.079 Uiso 1 1 calc R U
H7B H 1.007060 0.629643 0.239672 0.079 Uiso 1 1 calc R U
H7C H 0.858992 0.731512 0.250941 0.079 Uiso 1 1 calc R U
C8 C 1.2585(2) 1.0237(2) 0.0526(2) 0.0419(4) Uani 1 1 d . .
H8A H 1.273285 1.130098 0.036505 0.050 Uiso 1 1 calc R U
H8B H 1.188874 1.016602 -0.000974 0.050 Uiso 1 1 calc R U
C9 C 1.4363(2) 0.9875(2) -0.0286(2) 0.0416(4) Uani 1 1 d . .
H9A H 1.421648 0.879666 -0.008195 0.050 Uiso 1 1 calc R U
H9B H 1.486115 1.051834 -0.146990 0.050 Uiso 1 1 calc R U

loop_
_atom_site_aniso_label
_atom_site_aniso_U_11
_atom_site_aniso_U_22
_atom_site_aniso_U_33
_atom_site_aniso_U_23
_atom_site_aniso_U_13
_atom_site_aniso_U_12
Cd1 0.03615(9) 0.02615(9) 0.02777(9) -0.00769(6) -0.01679(6) 0.00295(5)
S1 0.0445(2) 0.0405(2) 0.0373(2) -0.0213(2) -0.0244(2) 0.01757(19)
S2 0.0435(2) 0.0296(2) 0.0270(2) -0.00737(18) -0.00608(18) 0.00392(18)
S3 0.0300(2) 0.0400(2) 0.0412(2) -0.0036(2) -0.0164(2) 0.00140(18)
N1 0.0522(9) 0.0314(8) 0.0414(8) -0.0106(7) -0.0289(8) 0.0016(7)
N2 0.0429(9) 0.0328(8) 0.0416(9) -0.0041(7) -0.0103(8) 0.0096(7)
N3 0.0551(10) 0.0521(10) 0.0543(10) -0.0346(9) -0.0353(9) 0.0245(8)
N4 0.0325(8) 0.0443(9) 0.0344(8) -0.0167(7) -0.0117(6) 0.0094(6)
N5 0.0343(8) 0.0339(8) 0.0391(8) -0.0189(7) -0.0162(7) 0.0116(6)
C1 0.0347(9) 0.0306(8) 0.0396(9) -0.0165(7) -0.0199(8) 0.0128(7)
C2 0.0299(8) 0.0314(9) 0.0303(8) -0.0135(7) -0.0122(7) 0.0096(7)
C3 0.0350(8) 0.0228(7) 0.0274(8) -0.0086(6) -0.0109(7) -0.0021(6)
C4 0.0471(11) 0.0465(11) 0.0528(12) -0.0324(10) -0.0244(10) 0.0140(9)
C5 0.0448(11) 0.0583(12) 0.0426(10) -0.0314(10) -0.0219(9) 0.0213(9)
C6 0.0289(8) 0.0375(9) 0.0374(9) -0.0175(7) -0.0138(7) 0.0110(7)
C7 0.0542(12) 0.0585(13) 0.0430(11) -0.0209(10) -0.0213(10) -0.0045(10)
C8 0.0446(10) 0.0322(9) 0.0412(10) -0.0101(8) -0.0193(9) 0.0071(8)
C9 0.0426(10) 0.0382(10) 0.0371(9) -0.0146(8) -0.0143(8) 0.0011(8)

loop_
_atom_type_symbol
_atom_type_description
_atom_type_scat_dispersion_real
_atom_type_scat_dispersion_imag
_atom_type_scat_source
C C 0.0033 0.0016 'International Tables Vol C Tables 4.2.6.8 and 6.1.1.4'
H H 0.0000 0.0000 'International Tables Vol C Tables 4.2.6.8 and 6.1.1.4'
N N 0.0061 0.0033 'International Tables Vol C Tables 4.2.6.8 and 6.1.1.4'
S S 0.1246 0.1234 'International Tables Vol C Tables 4.2.6.8 and 6.1.1.4'
Cd Cd -0.8075 1.2024 'International Tables Vol C Tables 4.2.6.8 and 6.1.1.4'

loop_
_geom_angle_atom_site_label_1
_geom_angle_atom_site_label_2
_geom_angle_atom_site_label_3
_geom_angle
_geom_angle_site_symmetry_1
_geom_angle_site_symmetry_3
N3 Cd1 N2 88.38(7) 2_666 2_676
N3 Cd1 N1 160.65(6) 2_666 2_667
N2 Cd1 N1 87.55(6) 2_676 2_667
N3 Cd1 S3 96.02(5) 2_666 .
N2 Cd1 S3 172.33(4) 2_676 .
N1 Cd1 S3 90.29(4) 2_667 .
N3 Cd1 S2 97.51(4) 2_666 .
N2 Cd1 S2 89.12(4) 2_676 .
N1 Cd1 S2 101.34(4) 2_667 .
S3 Cd1 S2 84.093(15) . .
N3 Cd1 S1 85.00(4) 2_666 .
N2 Cd1 S1 96.07(4) 2_676 .
N1 Cd1 S1 76.64(4) 2_667 .
S3 Cd1 S1 90.581(16) . .
S2 Cd1 S1 174.315(13) . .
C1 S1 Cd1 104.35(6) . .
C2 S2 Cd1 103.28(6) . .
C3 S3 Cd1 98.68(6) . .
C3 N1 Cd1 148.81(13) . 2_667
C2 N2 Cd1 164.29(15) . 2_676
C1 N3 Cd1 161.71(16) . 2_666
C6 N4 C5 110.10(17) . .
C6 N5 C4 108.52(16) . .
C6 N5 C8 125.94(16) . .
C4 N5 C8 125.53(16) . .
N3 C1 S1 178.29(17) . .
N2 C2 S2 177.21(16) . .
N1 C3 S3 177.73(16) . .
C5 C4 N5 107.53(18) . .
C4 C5 N4 106.70(17) . .
N4 C6 N5 107.16(17) . .
N4 C6 C7 125.21(18) . .
N5 C6 C7 127.63(17) . .
N5 C8 C9 113.69(15) . .
C9 C9 C8 114.3(2) 2_875 .

loop_
_geom_bond_atom_site_label_1
_geom_bond_atom_site_label_2
_geom_bond_distance
_geom_bond_site_symmetry_2
Cd1 N3 2.2830(16) 2_666
Cd1 N2 2.2871(16) 2_676
Cd1 N1 2.3443(15) 2_667
Cd1 S3 2.6785(5) .
Cd1 S2 2.7459(5) .
Cd1 S1 2.8549(5) .
S1 C1 1.6533(18) .
S2 C2 1.6443(17) .
S3 C3 1.6441(17) .
N1 C3 1.155(2) .
N2 C2 1.144(2) .
N3 C1 1.149(2) .
N4 C6 1.328(2) .
N4 C5 1.367(3) .
N5 C6 1.334(2) .
N5 C4 1.384(2) .
N5 C8 1.470(2) .
C4 C5 1.332(3) .
C6 C7 1.474(3) .
C8 C9 1.523(3) .
C9 C9 1.515(4) 2_875
